data_1549537
loop_
_publ_author_name
'Li, Ming'
'Ma, Chuang'
'Liu, Xiong'
'Su, Jun'
'Cui, Xiaofeng'
'He, Yunbin'

_publ_section_title
;
 Synthesis of a 2D phosphorus material in a MOF-based 2D nano-reactor.
;
_journal_issue 27
_journal_name_full 'Chemical science'
_journal_page_first 5912
_journal_page_last 5918
_journal_paper_doi 10.1039/c8sc01439f
_journal_volume 9
_journal_year 2018
_chemical_formula_sum 'C37 H45 Co2 N5 O15'
_chemical_formula_weight 917.64
_space_group_crystal_system monoclinic
_space_group_IT_number 15
_space_group_name_Hall '-C 2yc'
_space_group_name_H-M_alt 'C 1 2/c 1'
_symmetry_space_group_name_Hall '-C 2yc'
_symmetry_space_group_name_H-M 'C 1 2/c 1'
_atom_sites_solution_hydrogens mixed
_audit_creation_method SHELXL-2014/7
_audit_update_record
;
2018-06-07 deposited with the CCDC.
2018-06-12 downloaded from the CCDC.
;
_cell_angle_alpha 90
_cell_angle_beta 103.863(4)
_cell_angle_gamma 90
_cell_formula_units_Z 4
_cell_length_a 16.418(3)
_cell_length_b 15.589(3)
_cell_length_c 16.101(3)
_cell_measurement_reflns_used 3491
_cell_measurement_temperature 100(2)
_cell_measurement_theta_max 23.42
_cell_measurement_theta_min 2.42
_cell_volume 4000.9(13)
_computing_cell_refinement 'Bruker SAINT'
_computing_data_collection 'Bruker APEX2'
_computing_data_reduction 'Bruker SAINT'
_computing_molecular_graphics 'Bruker SHELXTL'
_computing_publication_material 'Bruker SHELXTL'
_computing_structure_refinement 'SHELXL-2014/7 (Sheldrick, 2014)'
_computing_structure_solution 'SHELXS-97 (Sheldrick, 2008)'
_diffrn_ambient_temperature 100(2)
_diffrn_measured_fraction_theta_full 0.996
_diffrn_measured_fraction_theta_max 0.996
_diffrn_measurement_device_type 'Bruker APEX-II CCD'
_diffrn_measurement_method '\f and \w scans'
_diffrn_radiation_type MoK\a
_diffrn_radiation_wavelength 0.71073
_diffrn_reflns_av_R_equivalents 0.0386
_diffrn_reflns_av_unetI/netI 0.0368
_diffrn_reflns_Laue_measured_fraction_full 0.996
_diffrn_reflns_Laue_measured_fraction_max 0.996
_diffrn_reflns_limit_h_max 19
_diffrn_reflns_limit_h_min -19
_diffrn_reflns_limit_k_max 18
_diffrn_reflns_limit_k_min -18
_diffrn_reflns_limit_l_max 18
_diffrn_reflns_limit_l_min -19
_diffrn_reflns_number 14500
_diffrn_reflns_point_group_measured_fraction_full 0.996
_diffrn_reflns_point_group_measured_fraction_max 0.996
_diffrn_reflns_theta_full 25.242
_diffrn_reflns_theta_max 25.499
_diffrn_reflns_theta_min 2.059
_exptl_absorpt_coefficient_mu 0.906
_exptl_absorpt_correction_type none
_exptl_crystal_colour purple
_exptl_crystal_density_diffrn 1.523
_exptl_crystal_description block
_exptl_crystal_F_000 1904
_exptl_crystal_size_max 0.100
_exptl_crystal_size_mid 0.080
_exptl_crystal_size_min 0.080
_refine_diff_density_max 0.506
_refine_diff_density_min -0.740
_refine_diff_density_rms 0.096
_refine_ls_extinction_method none
_refine_ls_goodness_of_fit_ref 1.043
_refine_ls_hydrogen_treatment constr
_refine_ls_matrix_type full
_refine_ls_number_parameters 335
_refine_ls_number_reflns 3714
_refine_ls_number_restraints 134
_refine_ls_restrained_S_all 1.098
_refine_ls_R_factor_all 0.0690
_refine_ls_R_factor_gt 0.0535
_refine_ls_shift/su_max 0.000
_refine_ls_shift/su_mean 0.000
_refine_ls_structure_factor_coef Fsqd
_refine_ls_weighting_details 'w=1/[\s^2^(Fo^2^)+(0.1175P)^2^+4.9286P] where P=(Fo^2^+2Fc^2^)/3'
_refine_ls_weighting_scheme calc
_refine_ls_wR_factor_gt 0.1603
_refine_ls_wR_factor_ref 0.1779
_reflns_Friedel_coverage 0.000
_reflns_number_gt 2878
_reflns_number_total 3714
_reflns_threshold_expression 'I > 2\s(I)'
_cod_data_source_file c8sc01439f2.cif
_cod_data_source_block mo_170315c_0m
_cod_depositor_comments 'Adding full bibliography for 1549536--1549537.cif.'
_cod_original_cell_volume 4000.8(14)
_cod_database_code 1549537
_shelx_shelxl_version_number 2014/7
_shelx_space_group_comment
; 
The symmetry employed for this shelxl refinement is uniquely defined 
by the following loop, which should always be used as a source of 
symmetry information in preference to the above space-group names. 
They are only intended as comments. 
;
_shelx_estimated_absorpt_t_min 0.915
_shelx_estimated_absorpt_t_max 0.931

loop_
_space_group_symop_operation_xyz
'x, y, z'
'-x, y, -z+1/2'
'x+1/2, y+1/2, z'
'-x+1/2, y+1/2, -z+1/2'
'-x, -y, -z'
'x, -y, z-1/2'
'-x+1/2, -y+1/2, -z'
'x+1/2, -y+1/2, z-1/2'

loop_
_atom_site_label
_atom_site_type_symbol
_atom_site_fract_x
_atom_site_fract_y
_atom_site_fract_z
_atom_site_U_iso_or_equiv
_atom_site_adp_type
_atom_site_occupancy
_atom_site_site_symmetry_order
_atom_site_calc_flag
_atom_site_refinement_flags_posn
_atom_site_refinement_flags_adp
_atom_site_refinement_flags_occupancy
_atom_site_disorder_assembly
_atom_site_disorder_group
Co1 Co 0.26117(3) -0.12185(3) 0.04513(3) 0.0368(2) Uani 1 1 d . . . . .
C1 C 0.2725(2) 0.1037(2) 0.1654(2) 0.0310(7) Uani 1 1 d . . . . .
C2 C 0.2768(2) 0.1775(2) 0.1187(2) 0.0336(8) Uani 1 1 d . . . . .
H2 H 0.2783 0.1736 0.0602 0.040 Uiso 1 1 calc R U . . .
C3 C 0.2789(2) 0.2572(2) 0.1578(2) 0.0336(8) Uani 1 1 d . . . . .
C4 C 0.2753(2) 0.2636(2) 0.2416(2) 0.0344(8) Uani 1 1 d . . . . .
H4 H 0.2765 0.3183 0.2679 0.041 Uiso 1 1 calc R U . . .
C5 C 0.2698(2) 0.1892(2) 0.2880(2) 0.0304(7) Uani 1 1 d . . . . .
C6 C 0.2690(2) 0.1096(2) 0.2497(2) 0.0323(7) Uani 1 1 d . . . . .
H6 H 0.2660 0.0590 0.2817 0.039 Uiso 1 1 calc R U . . .
C7 C 0.2688(2) 0.0174(2) 0.1225(2) 0.0358(8) Uani 1 1 d . . . . .
C8 C 0.2987(3) 0.4090(2) 0.1447(2) 0.0441(9) Uani 1 1 d . . . . .
H8A H 0.2613 0.4182 0.1839 0.053 Uiso 1 1 calc R U . A 1
H8B H 0.2864 0.4541 0.1001 0.053 Uiso 1 1 calc R U . A 1
C9 C 0.3856(3) 0.4158(2) 0.1922(3) 0.0509(10) Uani 1 1 d . . . . .
C10 C 0.4579(3) 0.4172(3) 0.2289(3) 0.0576(11) Uani 1 1 d . . . . .
C11 C 0.2630(2) 0.1962(2) 0.3791(2) 0.0371(8) Uani 1 1 d . . . . .
C12 C -0.0410(14) -0.1179(18) 0.0016(15) 0.163(10) Uani 0.505(15) 1 d D U P B 1
H12A H -0.0209 -0.0655 0.0336 0.244 Uiso 0.505(15) 1 calc R U P B 1
H12B H -0.0282 -0.1675 0.0398 0.244 Uiso 0.505(15) 1 calc R U P B 1
H12C H -0.1018 -0.1140 -0.0217 0.244 Uiso 0.505(15) 1 calc R U P B 1
C13 C -0.0426(15) -0.124(2) -0.1548(13) 0.204(16) Uani 0.505(15) 1 d D U P B 1
H13A H -0.0111 -0.0876 -0.1854 0.306 Uiso 0.505(15) 1 calc R U P B 1
H13B H -0.0990 -0.1007 -0.1607 0.306 Uiso 0.505(15) 1 calc R U P B 1
H13C H -0.0466 -0.1823 -0.1788 0.306 Uiso 0.505(15) 1 calc R U P B 1
N1 N -0.0004(7) -0.1274(11) -0.0667(11) 0.087(5) Uani 0.505(15) 1 d D U P B 1
C14 C 0.0852(6) -0.1261(8) -0.0494(7) 0.070(4) Uani 0.505(15) 1 d D U P B 1
H14 H 0.1105 -0.1221 -0.0966 0.084 Uiso 0.505(15) 1 calc R U P B 1
O6 O 0.1336(6) -0.1298(8) 0.0251(6) 0.076(3) Uani 0.505(15) 1 d D U P B 1
C12' C -0.0601(15) -0.1614(19) 0.0089(16) 0.158(10) Uani 0.495(15) 1 d D U P B 2
H12D H -0.1002 -0.1189 0.0199 0.237 Uiso 0.495(15) 1 calc R U P B 2
H12E H -0.0285 -0.1856 0.0633 0.237 Uiso 0.495(15) 1 calc R U P B 2
H12F H -0.0905 -0.2074 -0.0272 0.237 Uiso 0.495(15) 1 calc R U P B 2
C13' C -0.0376(11) -0.0766(13) -0.1127(13) 0.123(7) Uani 0.495(15) 1 d D U P B 2
H13D H 0.0065 -0.0523 -0.1372 0.184 Uiso 0.495(15) 1 calc R U P B 2
H13E H -0.0738 -0.0304 -0.1011 0.184 Uiso 0.495(15) 1 calc R U P B 2
H13F H -0.0712 -0.1173 -0.1532 0.184 Uiso 0.495(15) 1 calc R U P B 2
N1' N -0.0009(12) -0.1193(14) -0.0359(13) 0.097(6) Uani 0.495(15) 1 d . U P B 2
C14' C 0.0779(10) -0.1239(10) 0.0045(12) 0.100(5) Uani 0.495(15) 1 d D U P B 2
H14' H 0.0902 -0.1580 0.0549 0.120 Uiso 0.495(15) 1 calc R U P B 2
O6' O 0.1295(6) -0.0945(5) -0.0121(7) 0.061(3) Uani 0.495(15) 1 d . U P B 2
C1S C 0.5097(11) 0.1728(11) 0.1725(7) 0.306(10) Uani 1 1 d D U . . .
H1S1 H 0.5650 0.2000 0.1816 0.460 Uiso 1 1 calc R U . C 1
H1S2 H 0.4659 0.2157 0.1521 0.460 Uiso 1 1 calc R U . C 1
H1S3 H 0.5051 0.1271 0.1298 0.460 Uiso 1 1 calc R U . C 1
C2S C 0.5000 0.0472(13) 0.2500 0.42(3) Uani 1 2 d DS TU P . .
H2S H 0.5015 0.0241 0.3036 0.510 Uiso 0.5 1 d R U P E .
N2 N 0.5304(9) -0.1144(10) 0.0907(12) 0.251(7) Uani 1 1 d D U . D 1
C15 C 0.4442(9) -0.1114(7) 0.0542(10) 0.222(7) Uani 1 1 d D U . D 1
H15 H 0.4258 -0.0882 -0.0017 0.267 Uiso 1 1 calc R U . D 1
C16 C 0.5533(14) -0.1471(13) 0.1754(13) 0.339(13) Uani 1 1 d D U . D 1
H16A H 0.5046 -0.1749 0.1892 0.509 Uiso 1 1 calc R U . D 1
H16B H 0.5725 -0.0999 0.2156 0.509 Uiso 1 1 calc R U . D 1
H16C H 0.5986 -0.1891 0.1800 0.509 Uiso 1 1 calc R U . D 1
C17 C 0.5855(13) -0.0814(11) 0.0420(13) 0.315(11) Uani 1 1 d D U . D 1
H17A H 0.5658 -0.0993 -0.0178 0.473 Uiso 1 1 calc R U . D 1
H17B H 0.6422 -0.1035 0.0652 0.473 Uiso 1 1 calc R U . D 1
H17C H 0.5862 -0.0186 0.0451 0.473 Uiso 1 1 calc R U . D 1
N1S N 0.5000 0.1377(12) 0.2500 0.248(10) Uani 1 2 d DS TU P E 1
O1 O 0.2734(2) 0.01330(17) 0.04642(16) 0.0583(9) Uani 1 1 d . . . F 1
O2 O 0.2627(2) -0.04842(16) 0.16310(19) 0.0613(9) Uani 1 1 d . . . G 1
O3 O 0.28226(19) 0.32640(15) 0.10535(15) 0.0449(7) Uani 1 1 d . . . H 1
O7 O 0.3926(3) -0.1362(4) 0.0890(4) 0.1106(18) Uani 1 1 d D . . D 1
O1S O 0.503(3) 0.0117(19) 0.1768(15) 0.46(3) Uani 0.5 1 d D U P E 1
O5 O 0.2674(2) 0.13022(16) 0.42211(18) 0.0569(9) Uani 1 1 d . . . I 1
O4 O 0.226(2) 0.2628(5) 0.3962(10) 0.049(6) Uani 0.46(5) 1 d . . P I 1
O4' O 0.278(2) 0.2692(5) 0.4146(8) 0.054(5) Uani 0.54(5) 1 d . . P I 2

loop_
_atom_site_aniso_label
_atom_site_aniso_U_11
_atom_site_aniso_U_22
_atom_site_aniso_U_33
_atom_site_aniso_U_23
_atom_site_aniso_U_13
_atom_site_aniso_U_12
Co1 0.0657(4) 0.0229(3) 0.0250(3) -0.00202(17) 0.0174(2) -0.0023(2)
C1 0.049(2) 0.0206(15) 0.0236(17) -0.0024(13) 0.0096(14) -0.0005(13)
C2 0.054(2) 0.0293(17) 0.0189(16) -0.0007(13) 0.0115(15) 0.0001(15)
C3 0.054(2) 0.0223(16) 0.0247(17) 0.0036(13) 0.0107(15) -0.0006(14)
C4 0.057(2) 0.0218(15) 0.0248(18) -0.0015(13) 0.0117(15) -0.0009(14)
C5 0.049(2) 0.0224(15) 0.0206(16) 0.0000(12) 0.0100(14) 0.0000(13)
C6 0.051(2) 0.0228(15) 0.0249(17) 0.0000(13) 0.0125(15) -0.0014(14)
C7 0.057(2) 0.0233(17) 0.0270(18) -0.0024(14) 0.0112(16) 0.0017(14)
C8 0.080(3) 0.0198(16) 0.033(2) 0.0059(15) 0.0147(19) -0.0005(17)
C9 0.079(3) 0.031(2) 0.040(2) 0.0027(17) 0.009(2) -0.0049(19)
C10 0.087(3) 0.039(2) 0.046(3) -0.0007(19) 0.014(2) 0.001(2)
C11 0.062(2) 0.0269(18) 0.0258(17) -0.0010(14) 0.0174(16) 0.0002(15)
C12 0.133(14) 0.21(2) 0.168(18) -0.050(15) 0.082(14) -0.032(13)
C13 0.19(2) 0.23(2) 0.18(2) 0.041(16) 0.030(16) -0.007(16)
N1 0.054(6) 0.089(7) 0.111(10) -0.007(7) 0.005(6) -0.002(5)
C14 0.062(6) 0.091(7) 0.060(6) -0.008(5) 0.021(5) 0.004(5)
O6 0.065(5) 0.095(6) 0.069(6) -0.008(5) 0.017(4) -0.009(4)
C12' 0.176(18) 0.201(19) 0.115(13) -0.001(13) 0.069(13) -0.028(14)
C13' 0.099(10) 0.124(12) 0.136(14) 0.062(11) 0.011(9) -0.001(9)
N1' 0.086(9) 0.122(10) 0.083(8) -0.005(7) 0.020(6) -0.018(7)
C14' 0.079(8) 0.108(9) 0.104(9) 0.000(7) 0.006(7) 0.006(7)
O6' 0.065(5) 0.051(4) 0.063(5) 0.013(4) 0.005(4) -0.006(3)
C1S 0.174(12) 0.311(16) 0.39(2) 0.055(15) -0.013(13) -0.017(13)
C2S 0.42(3) 0.41(3) 0.43(3) 0.000 0.096(12) 0.000
N2 0.222(10) 0.269(11) 0.249(11) 0.014(8) 0.032(8) 0.007(8)
C15 0.212(10) 0.227(11) 0.211(11) 0.008(8) 0.018(8) 0.001(8)
C16 0.343(19) 0.37(2) 0.31(2) -0.016(15) 0.082(16) 0.123(15)
C17 0.238(15) 0.39(2) 0.338(19) 0.050(16) 0.113(14) -0.010(15)
N1S 0.224(12) 0.258(13) 0.253(13) 0.000 0.039(9) 0.000
O1 0.123(3) 0.0274(14) 0.0283(15) -0.0052(11) 0.0257(16) 0.0022(14)
O2 0.130(3) 0.0223(13) 0.0413(17) -0.0056(11) 0.0402(18) -0.0092(15)
O3 0.088(2) 0.0246(12) 0.0228(13) 0.0019(10) 0.0149(13) -0.0045(12)
O7 0.081(3) 0.124(4) 0.118(4) -0.043(3) 0.006(3) 0.022(3)
O1S 0.48(3) 0.44(3) 0.45(3) -0.011(19) 0.10(2) 0.004(19)
O5 0.116(3) 0.0338(14) 0.0283(15) 0.0057(11) 0.0316(16) 0.0029(14)
O4 0.096(16) 0.026(3) 0.033(5) -0.007(3) 0.034(7) -0.001(4)
O4' 0.106(15) 0.027(3) 0.034(4) -0.005(2) 0.030(6) 0.000(4)

loop_
_atom_type_symbol
_atom_type_description
_atom_type_scat_dispersion_real
_atom_type_scat_dispersion_imag
_atom_type_scat_source
C C 0.0033 0.0016 'International Tables Vol C Tables 4.2.6.8 and 6.1.1.4'
H H 0.0000 0.0000 'International Tables Vol C Tables 4.2.6.8 and 6.1.1.4'
N N 0.0061 0.0033 'International Tables Vol C Tables 4.2.6.8 and 6.1.1.4'
O O 0.0106 0.0060 'International Tables Vol C Tables 4.2.6.8 and 6.1.1.4'
Co Co 0.3494 0.9721 'International Tables Vol C Tables 4.2.6.8 and 6.1.1.4'

loop_
_geom_angle_atom_site_label_1
_geom_angle_atom_site_label_2
_geom_angle_atom_site_label_3
_geom_angle
_geom_angle_site_symmetry_1
_geom_angle_site_symmetry_3
O5 Co1 O4 112.2(2) 6 4_545
O5 Co1 O6 97.6(3) 6 .
O4 Co1 O6 90.7(11) 4_545 .
O5 Co1 O7 91.9(2) 6 .
O4 Co1 O7 76.3(10) 4_545 .
O6 Co1 O7 166.1(4) . .
O5 Co1 O1 92.70(10) 6 .
O4 Co1 O1 152.0(5) 4_545 .
O6 Co1 O1 98.8(3) . .
O7 Co1 O1 90.85(18) . .
O4' Co1 O6' 86.4(10) 4_545 .
O5 Co1 O2 152.36(10) 6 .
O4 Co1 O2 94.7(3) 4_545 .
O6 Co1 O2 88.1(3) . .
O7 Co1 O2 88.13(17) . .
O1 Co1 O2 59.67(9) . .
C6 C1 C2 120.0(3) . .
C6 C1 C7 120.4(3) . .
C2 C1 C7 119.6(3) . .
C1 C2 C3 119.6(3) . .
C1 C2 H2 120.2 . .
C3 C2 H2 120.2 . .
C4 C3 O3 124.4(3) . .
C4 C3 C2 120.7(3) . .
O3 C3 C2 114.9(3) . .
C3 C4 C5 119.4(3) . .
C3 C4 H4 120.3 . .
C5 C4 H4 120.3 . .
C6 C5 C4 120.1(3) . .
C6 C5 C11 120.4(3) . .
C4 C5 C11 119.5(3) . .
C1 C6 C5 120.1(3) . .
C1 C6 H6 120.0 . .
C5 C6 H6 120.0 . .
O2 C7 O1 120.6(3) . .
O2 C7 C1 120.0(3) . .
O1 C7 C1 119.4(3) . .
O3 C8 C9 110.8(3) . .
O3 C8 H8A 109.5 . .
C9 C8 H8A 109.5 . .
O3 C8 H8B 109.5 . .
C9 C8 H8B 109.5 . .
H8A C8 H8B 108.1 . .
C10 C9 C8 176.2(5) . .
C9 C10 C10 178.9(4) . 2_655
O5 C11 O4 121.8(5) . .
O5 C11 C5 118.7(3) . .
O4' C11 C5 116.9(5) . .
O4 C11 C5 115.1(6) . .
N1 C12 H12A 109.5 . .
N1 C12 H12B 109.5 . .
H12A C12 H12B 109.5 . .
N1 C12 H12C 109.5 . .
H12A C12 H12C 109.5 . .
H12B C12 H12C 109.5 . .
N1 C13 H13A 109.5 . .
N1 C13 H13B 109.5 . .
H13A C13 H13B 109.5 . .
N1 C13 H13C 109.5 . .
H13A C13 H13C 109.5 . .
H13B C13 H13C 109.5 . .
C14 N1 C13 115.7(13) . .
C14 N1 C12 119.4(13) . .
C13 N1 C12 124.1(15) . .
O6 C14 N1 124.8(11) . .
O6 C14 H14 117.6 . .
N1 C14 H14 117.6 . .
C14 O6 Co1 122.0(9) . .
N1' C12' H12D 109.5 . .
N1' C12' H12E 109.5 . .
H12D C12' H12E 109.5 . .
N1' C12' H12F 109.5 . .
H12D C12' H12F 109.5 . .
H12E C12' H12F 109.5 . .
N1' C13' H13D 109.5 . .
N1' C13' H13E 109.5 . .
H13D C13' H13E 109.5 . .
N1' C13' H13F 109.5 . .
H13D C13' H13F 109.5 . .
H13E C13' H13F 109.5 . .
C14' N1' C13' 129.2(19) . .
C14' N1' C12' 114.6(18) . .
C13' N1' C12' 116.1(18) . .
O6' C14' N1' 128(2) . .
O6' C14' H14' 116.2 . .
N1' C14' H14' 116.2 . .
C14' O6' Co1 125.8(13) . .
N1S C1S H1S1 109.5 . .
N1S C1S H1S2 109.5 . .
H1S1 C1S H1S2 109.5 . .
N1S C1S H1S3 109.5 . .
H1S1 C1S H1S3 109.5 . .
H1S2 C1S H1S3 109.5 . .
O1S C2S O1S 130(3) . 2_655
O1S C2S N1S 114.9(15) . .
O1S C2S N1S 114.9(15) 2_655 .
O1S C2S H2S 132.2 . .
O1S C2S H2S 4.0 2_655 .
N1S C2S H2S 112.8 . .
C15 N2 C16 115.1(17) . .
C15 N2 C17 117.9(16) . .
C16 N2 C17 126.9(15) . .
O7 C15 N2 123.8(15) . .
O7 C15 H15 118.1 . .
N2 C15 H15 118.1 . .
N2 C16 H16A 109.5 . .
N2 C16 H16B 109.5 . .
H16A C16 H16B 109.5 . .
N2 C16 H16C 109.5 . .
H16A C16 H16C 109.5 . .
H16B C16 H16C 109.5 . .
N2 C17 H17A 109.5 . .
N2 C17 H17B 109.5 . .
H17A C17 H17B 109.5 . .
N2 C17 H17C 109.5 . .
H17A C17 H17C 109.5 . .
H17B C17 H17C 109.5 . .
C1S N1S C1S 134.2(17) 2_655 .
C1S N1S C2S 112.9(8) 2_655 .
C1S N1S C2S 112.9(8) . .
C7 O1 Co1 91.9(2) . .
C7 O2 Co1 87.8(2) . .
C3 O3 C8 117.6(3) . .
C15 O7 Co1 126.5(10) . .
C11 O5 Co1 126.7(2) . 6_556
C11 O4 Co1 146(3) . 4
C11 O4' Co1 151(2) . 4

loop_
_geom_bond_atom_site_label_1
_geom_bond_atom_site_label_2
_geom_bond_distance
_geom_bond_site_symmetry_2
Co1 O4' 1.981(9) 4_545
Co1 O5 2.012(3) 6
Co1 O4 2.018(12) 4_545
Co1 O6 2.045(9) .
Co1 O7 2.116(5) .
Co1 O1 2.116(3) .
Co1 O6' 2.180(9) .
Co1 O2 2.213(3) .
C1 C6 1.376(5) .
C1 C2 1.386(5) .
C1 C7 1.507(4) .
C2 C3 1.391(5) .
C2 H2 0.9500 .
C3 C4 1.367(5) .
C3 O3 1.379(4) .
C4 C5 1.395(4) .
C4 H4 0.9500 .
C5 C6 1.384(4) .
C5 C11 1.501(4) .
C6 H6 0.9500 .
C7 O2 1.233(4) .
C7 O1 1.247(4) .
C8 O3 1.432(4) .
C8 C9 1.452(7) .
C8 H8A 0.9900 .
C8 H8B 0.9900 .
C9 C10 1.193(6) .
C10 C10 1.387(11) 2_655
C11 O5 1.232(4) .
C11 O4' 1.271(13) .
C11 O4 1.271(14) .
C12 N1 1.423(10) .
C12 H12A 0.9800 .
C12 H12B 0.9800 .
C12 H12C 0.9800 .
C13 N1 1.422(10) .
C13 H13A 0.9800 .
C13 H13B 0.9800 .
C13 H13C 0.9800 .
N1 C14 1.366(9) .
C14 O6 1.272(9) .
C14 H14 0.9500 .
C12' N1' 1.50(3) .
C12' H12D 0.9800 .
C12' H12E 0.9800 .
C12' H12F 0.9800 .
C13' N1' 1.41(2) .
C13' H13D 0.9800 .
C13' H13E 0.9800 .
C13' H13F 0.9800 .
N1' C14' 1.30(2) .
C14' O6' 1.052(19) .
C14' H14' 0.9500 .
C1S N1S 1.407(7) .
C1S H1S1 0.9800 .
C1S H1S2 0.9800 .
C1S H1S3 0.9800 .
C2S O1S 1.313(10) .
C2S O1S 1.313(10) 2_655
C2S N1S 1.411(10) .
C2S H2S 0.9300 .
N2 C15 1.398(9) .
N2 C16 1.420(9) .
N2 C17 1.427(9) .
C15 O7 1.186(9) .
C15 H15 0.9500 .
C16 H16A 0.9800 .
C16 H16B 0.9800 .
C16 H16C 0.9800 .
C17 H17A 0.9800 .
C17 H17B 0.9800 .
C17 H17C 0.9800 .
N1S C1S 1.407(7) 2_655
O5 Co1 2.012(3) 6_556
O4 Co1 2.018(12) 4
O4' Co1 1.981(9) 4

loop_
_geom_hbond_atom_site_label_D
_geom_hbond_atom_site_label_H
_geom_hbond_atom_site_label_A
_geom_hbond_distance_DH
_geom_hbond_distance_HA
_geom_hbond_distance_DA
_geom_hbond_angle_DHA
_geom_hbond_site_symmetry_A
C17 H17B O3 0.98 2.49 3.46(2) 171.6 3_545
C16 H16B O1S 0.98 2.09 2.61(3) 111.1 .
C1S H1S3 O1S 0.98 1.96 2.52(3) 113.7 .
C14' H14' O4' 0.95 2.39 2.93(3) 116.0 4_545
C14 H14 O5 0.95 2.52 3.134(11) 122.0 6
C8 H8B O1 0.99 2.38 3.254(5) 146.4 7
C8 H8A O2 0.99 2.64 3.539(5) 151.4 4
C4 H4 O2 0.95 2.51 3.433(4) 163.6 4
C2 H2 O3 0.95 2.61 3.504(4) 156.6 7

loop_
_geom_torsion_atom_site_label_1
_geom_torsion_atom_site_label_2
_geom_torsion_atom_site_label_3
_geom_torsion_atom_site_label_4
_geom_torsion
_geom_torsion_site_symmetry_1
_geom_torsion_site_symmetry_4
C6 C1 C2 C3 1.0(5) . .
C7 C1 C2 C3 179.0(3) . .
C1 C2 C3 C4 -1.1(6) . .
C1 C2 C3 O3 -179.3(3) . .
O3 C3 C4 C5 178.3(3) . .
C2 C3 C4 C5 0.3(6) . .
C3 C4 C5 C6 0.7(5) . .
C3 C4 C5 C11 -178.0(3) . .
C2 C1 C6 C5 -0.1(5) . .
C7 C1 C6 C5 -178.0(3) . .
C4 C5 C6 C1 -0.8(5) . .
C11 C5 C6 C1 177.9(3) . .
C6 C1 C7 O2 0.0(6) . .
C2 C1 C7 O2 -178.0(4) . .
C6 C1 C7 O1 -178.9(4) . .
C2 C1 C7 O1 3.2(6) . .
C6 C5 C11 O5 9.1(6) . .
C4 C5 C11 O5 -172.2(4) . .
C6 C5 C11 O4' 168.6(17) . .
C4 C5 C11 O4' -12.7(17) . .
C6 C5 C11 O4 -147.8(17) . .
C4 C5 C11 O4 30.9(18) . .
C13 N1 C14 O6 -178.8(18) . .
C12 N1 C14 O6 11(2) . .
N1 C14 O6 Co1 -177.1(11) . .
C13' N1' C14' O6' 2(3) . .
C12' N1' C14' O6' -174(2) . .
N1' C14' O6' Co1 -168.8(14) . .
C16 N2 C15 O7 -2(2) . .
C17 N2 C15 O7 -179.3(13) . .
O1S C2S N1S C1S 175(2) . 2_655
O1S C2S N1S C1S -5(2) 2_655 2_655
O1S C2S N1S C1S -5(2) . .
O1S C2S N1S C1S 175(2) 2_655 .
O2 C7 O1 Co1 2.1(4) . .
C1 C7 O1 Co1 -179.1(3) . .
O1 C7 O2 Co1 -2.0(4) . .
C1 C7 O2 Co1 179.2(3) . .
C4 C3 O3 C8 12.1(5) . .
C2 C3 O3 C8 -169.8(3) . .
C9 C8 O3 C3 72.3(4) . .
N2 C15 O7 Co1 172.7(9) . .
O4 C11 O5 Co1 -25.2(19) . 6_556
C5 C11 O5 Co1 179.4(3) . 6_556
O5 C11 O4 Co1 97.2(14) . 4
C5 C11 O4 Co1 -106.7(11) . 4
C5 C11 O4' Co1 102.4(11) . 4
